data_4518366
loop_
_publ_author_name
'Wu, Hongwei'
'Baryshnikov, Glib V.'
'Kuklin, Artem'
'Minaev, Boris F.'
'Wu, Bin'
'Gu, Long'
'Zhu, Liangliang'
'\%Agren, Hans'
'Zhao, Yanli'

_publ_section_title
;
 Multidimensional Structure Conformation of Persulfurated Benzene for
 Highly Efficient Phosphorescence.
;
_journal_name_full 'ACS applied materials &amp; interfaces'
_journal_paper_doi 10.1021/acsami.0c16338
_journal_year 2020
_chemical_formula_sum 'C54 H54 S6'
_chemical_formula_weight 895.33
_space_group_crystal_system trigonal
_space_group_IT_number 148
_space_group_name_Hall '-R 3'
_space_group_name_H-M_alt 'R -3 :H'
_atom_sites_solution_hydrogens geom
_atom_sites_solution_primary dual
_cell_angle_alpha 90
_cell_angle_beta 90
_cell_angle_gamma 120
_cell_formula_units_Z 3
_cell_length_a 20.5548(8)
_cell_length_b 20.5548(8)
_cell_length_c 9.9189(5)
_cell_measurement_reflns_used 1916
_cell_measurement_temperature 100.(2)
_cell_measurement_theta_max 30.5919
_cell_measurement_theta_min 3.0751
_cell_volume 3629.3(3)
_computing_cell_refinement 'SAINT V8.40A (Bruker AXS Inc., 2019)'
_computing_data_collection 'APEX3 (Bruker AXS Inc., 2019)'
_computing_data_reduction 'SAINT V8.40A (Bruker AXS Inc., 2019)'
_computing_molecular_graphics 'XP (Bruker AXS Inc., 2019)'
_computing_publication_material 'APEX3 (Bruker AXS Inc., 2019)'
_computing_structure_refinement 'SHELXL-2018/3 (Sheldrick, 2018)'
_computing_structure_solution 'SHELXT 2014/5 (Sheldrick, 2014)'
_diffrn_ambient_temperature 100.(2)
_diffrn_detector_area_resol_mean 7.4074
_diffrn_measured_fraction_theta_full 0.996
_diffrn_measured_fraction_theta_max 0.996
_diffrn_measurement_device_type 'Photon II CPADs detector'
_diffrn_measurement_method 'phi and omega scans'
_diffrn_radiation_monochromator 'Multilayer Mirror'
_diffrn_radiation_type MoK\a
_diffrn_radiation_wavelength 0.71073
_diffrn_reflns_av_R_equivalents 0.0594
_diffrn_reflns_av_unetI/netI 0.0716
_diffrn_reflns_limit_h_max 27
_diffrn_reflns_limit_h_min -23
_diffrn_reflns_limit_k_max 30
_diffrn_reflns_limit_k_min -18
_diffrn_reflns_limit_l_max 14
_diffrn_reflns_limit_l_min -14
_diffrn_reflns_number 8064
_diffrn_reflns_theta_full 31.49
_diffrn_reflns_theta_max 31.49
_diffrn_reflns_theta_min 2.35
_diffrn_source 'Incoatec microfocus source'
_diffrn_source_type 'Bruker D8 Quest'
_exptl_absorpt_coefficient_mu 0.318
_exptl_absorpt_correction_T_max 0.96
_exptl_absorpt_correction_T_min 0.72
_exptl_absorpt_correction_type multi-scan
_exptl_absorpt_process_details
; 
SADABS-2016/2 - Bruker AXS area detector scaling and absorption correction 
;
_exptl_crystal_colour yellow
_exptl_crystal_density_diffrn 1.229
_exptl_crystal_density_method 'not measured'
_exptl_crystal_description block
_exptl_crystal_F_000 1422
_exptl_crystal_size_max 0.200
_exptl_crystal_size_mid 0.140
_exptl_crystal_size_min 0.120
_refine_diff_density_max 0.330
_refine_diff_density_min -0.322
_refine_ls_extinction_method none
_refine_ls_goodness_of_fit_ref 1.057
_refine_ls_hydrogen_treatment constr
_refine_ls_matrix_type full
_refine_ls_number_parameters 92
_refine_ls_number_reflns 2672
_refine_ls_number_restraints 0
_refine_ls_restrained_S_all 1.057
_refine_ls_R_factor_all 0.0805
_refine_ls_R_factor_gt 0.0481
_refine_ls_shift/su_max 0.000
_refine_ls_shift/su_mean 0.000
_refine_ls_structure_factor_coef Fsqd
_refine_ls_weighting_details 'w=1/[\s^2^(Fo^2^)+(0.0351P)^2^+2.2028P] where P=(Fo^2^+2Fc^2^)/3'
_refine_ls_weighting_scheme calc
_refine_ls_wR_factor_gt 0.0944
_refine_ls_wR_factor_ref 0.1100
_reflns_number_gt 1915
_reflns_number_total 2672
_reflns_threshold_expression 'I > 2\s(I)'
_cod_data_source_file am0c16338_si_008.cif
_cod_data_source_block zhao293m
_cod_depositor_comments
;
The following automatic conversions were performed:

data item '_exptl_absorpt_correction_type' value 'Multi-Scan' was
changed to 'multi-scan' in accordance with the
/home/data/users/saulius/crontab/automatic-downloads/rss-feeds/ACS/lib/dictionaries/cif_core.dic
dictionary named 'cif_core.dic' version 2.4.2 last updated on
2011-04-26.

Automatic conversion script
Id: cif_fix_values 7556 2019-12-06 15:28:31Z antanas 
;
_cod_original_sg_symbol_H-M 'R -3'
_cod_database_code 4518366

loop_
_space_group_symop_operation_xyz
'x, y, z'
'-y, x-y, z'
'-x+y, -x, z'
'x+2/3, y+1/3, z+1/3'
'-y+2/3, x-y+1/3, z+1/3'
'-x+y+2/3, -x+1/3, z+1/3'
'x+1/3, y+2/3, z+2/3'
'-y+1/3, x-y+2/3, z+2/3'
'-x+y+1/3, -x+2/3, z+2/3'
'-x, -y, -z'
'y, -x+y, -z'
'x-y, x, -z'
'-x+2/3, -y+1/3, -z+1/3'
'y+2/3, -x+y+1/3, -z+1/3'
'x-y+2/3, x+1/3, -z+1/3'
'-x+1/3, -y+2/3, -z+2/3'
'y+1/3, -x+y+2/3, -z+2/3'
'x-y+1/3, x+2/3, -z+2/3'

loop_
_atom_site_type_symbol
_atom_site_label
_atom_site_fract_x
_atom_site_fract_y
_atom_site_fract_z
_atom_site_U_iso_or_equiv
_atom_site_adp_type
_atom_site_calc_flag
_atom_site_refinement_flags_adp
_atom_site_refinement_flags_occupancy
_atom_site_refinement_flags_posn
_atom_site_occupancy
_atom_site_disorder_assembly
_atom_site_disorder_group
C C1 0.32201(8) 0.59331(8) 0.66583(15) 0.0155(3) Uani d . . . 1 . .
C C2 0.34662(9) 0.50096(8) 0.50386(17) 0.0195(3) Uani d . . . 1 . .
C C3 0.33184(9) 0.53037(10) 0.38986(18) 0.0237(4) Uani d . . . 1 . .
H H3 0.302972 0.55464 0.397163 0.028 Uiso calc U . R 1 . .
C C4 0.35892(10) 0.52455(10) 0.26556(18) 0.0260(4) Uani d . . . 1 . .
H H4 0.349298 0.545973 0.188614 0.031 Uiso calc U . R 1 . .
C C5 0.40012(9) 0.48779(9) 0.25091(18) 0.0250(4) Uani d . . . 1 . .
C C6 0.41433(11) 0.45886(10) 0.3655(2) 0.0304(4) Uani d . . . 1 . .
H H6 0.442365 0.433719 0.358021 0.036 Uiso calc U . R 1 . .
C C7 0.38875(10) 0.46551(10) 0.49162(19) 0.0275(4) Uani d . . . 1 . .
H H7 0.400052 0.445858 0.569158 0.033 Uiso calc U . R 1 . .
C C8 0.42694(12) 0.47941(11) 0.1143(2) 0.0352(5) Uani d . . . 1 . .
H H8A 0.459307 0.456789 0.125194 0.042 Uiso calc U . R 1 . .
H H8B 0.457833 0.529808 0.073747 0.042 Uiso calc U . R 1 . .
C C9 0.36276(14) 0.43088(14) 0.0189(2) 0.0517(6) Uani d . . . 1 . .
H H9A 0.332877 0.380375 0.0571 0.078 Uiso calc U . R 1 . .
H H9B 0.383221 0.427682 -0.068455 0.078 Uiso calc U . R 1 . .
H H9C 0.330822 0.453298 0.006768 0.078 Uiso calc U . R 1 . .
S S1 0.30718(2) 0.50076(2) 0.66279(4) 0.02357(13) Uani d . . . 1 . .

loop_
_atom_site_aniso_label
_atom_site_aniso_U_11
_atom_site_aniso_U_22
_atom_site_aniso_U_33
_atom_site_aniso_U_12
_atom_site_aniso_U_13
_atom_site_aniso_U_23
C1 0.0193(7) 0.0144(7) 0.0133(7) 0.0089(6) 0.0010(5) 0.0007(5)
C2 0.0203(7) 0.0143(7) 0.0233(8) 0.0082(6) 0.0010(6) -0.0029(6)
C3 0.0231(8) 0.0274(8) 0.0258(9) 0.0166(7) -0.0007(7) -0.0026(7)
C4 0.0299(9) 0.0287(9) 0.0229(9) 0.0173(7) 0.0008(7) 0.0000(7)
C5 0.0237(8) 0.0226(8) 0.0295(9) 0.0122(7) 0.0021(7) -0.0056(7)
C6 0.0363(10) 0.0321(9) 0.0351(11) 0.0263(8) 0.0011(8) -0.0056(8)
C7 0.0349(10) 0.0268(9) 0.0300(10) 0.0223(8) -0.0018(7) -0.0012(7)
C8 0.0433(11) 0.0360(10) 0.0328(11) 0.0247(9) 0.0106(9) -0.0022(8)
C9 0.0691(16) 0.0661(16) 0.0284(12) 0.0402(14) -0.0014(11) -0.0172(11)
S1 0.0335(2) 0.01474(19) 0.0245(2) 0.01358(17) 0.00691(17) 0.00296(15)

loop_
_atom_type_symbol
_atom_type_description
_atom_type_scat_dispersion_real
_atom_type_scat_dispersion_imag
_atom_type_scat_source
C C 0.0033 0.0016 'International Tables Vol C Tables 4.2.6.8 and 6.1.1.4'
H H 0.0000 0.0000 'International Tables Vol C Tables 4.2.6.8 and 6.1.1.4'
S S 0.1246 0.1234 'International Tables Vol C Tables 4.2.6.8 and 6.1.1.4'

loop_
_geom_angle_atom_site_label_1
_geom_angle_atom_site_label_2
_geom_angle_atom_site_label_3
_geom_angle_site_symmetry_1
_geom_angle_site_symmetry_3
_geom_angle
_geom_angle_publ_flag
C1 C1 C1 15_556 14_456 119.982(6) ?
C1 C1 S1 15_556 . 120.35(11) ?
C1 C1 S1 14_456 . 119.67(11) ?
C3 C2 C7 . . 119.21(15) ?
C3 C2 S1 . . 121.82(12) ?
C7 C2 S1 . . 118.78(13) ?
C4 C3 C2 . . 120.31(15) ?
C4 C3 H3 . . 119.8 ?
C2 C3 H3 . . 119.8 ?
C3 C4 C5 . . 121.27(17) ?
C3 C4 H4 . . 119.4 ?
C5 C4 H4 . . 119.4 ?
C6 C5 C4 . . 117.63(16) ?
C6 C5 C8 . . 121.59(16) ?
C4 C5 C8 . . 120.78(17) ?
C5 C6 C7 . . 121.80(15) ?
C5 C6 H6 . . 119.1 ?
C7 C6 H6 . . 119.1 ?
C2 C7 C6 . . 119.76(16) ?
C2 C7 H7 . . 120.1 ?
C6 C7 H7 . . 120.1 ?
C5 C8 C9 . . 112.81(17) ?
C5 C8 H8A . . 109.0 ?
C9 C8 H8A . . 109.0 ?
C5 C8 H8B . . 109.0 ?
C9 C8 H8B . . 109.0 ?
H8A C8 H8B . . 107.8 ?
C8 C9 H9A . . 109.5 ?
C8 C9 H9B . . 109.5 ?
H9A C9 H9B . . 109.5 ?
C8 C9 H9C . . 109.5 ?
H9A C9 H9C . . 109.5 ?
H9B C9 H9C . . 109.5 ?
C1 S1 C2 . . 100.37(7) ?

loop_
_geom_bond_atom_site_label_1
_geom_bond_atom_site_label_2
_geom_bond_site_symmetry_2
_geom_bond_distance
_geom_bond_publ_flag
C1 C1 15_556 1.4062(14) ?
C1 C1 14_456 1.4062(14) ?
C1 S1 . 1.7700(14) ?
C2 C3 . 1.386(2) ?
C2 C7 . 1.388(2) ?
C2 S1 . 1.7717(17) ?
C3 C4 . 1.382(2) ?
C3 H3 . 0.95 ?
C4 C5 . 1.396(2) ?
C4 H4 . 0.95 ?
C5 C6 . 1.380(3) ?
C5 C8 . 1.505(3) ?
C6 C7 . 1.390(3) ?
C6 H6 . 0.95 ?
C7 H7 . 0.95 ?
C8 C9 . 1.521(3) ?
C8 H8A . 0.99 ?
C8 H8B . 0.99 ?
C9 H9A . 0.98 ?
C9 H9B . 0.98 ?
C9 H9C . 0.98 ?
